data_7100029
loop_
_publ_author_name
'Hideo Nagashima'
'Yukihiro Motoyama'
'Masao Tanabiki'
'Kazuhiro Tsuchiya'

_publ_section_title
;
Monometallic and Heterobimetallic Azanickellacycles as
Ethylene Polymerization Catalysts
;
_journal_name_full 'Chemical Communications'
_journal_paper_doi 10.1039/b502942b
_journal_year 2005
_chemical_formula_moiety 'C38 H41 Br2 Cl2 Co I N4 Ni '
_chemical_formula_sum 'C38 H41 Br2 Cl2 Co I N4 Ni'
_chemical_formula_weight 1029.02
_space_group_IT_number 14
_symmetry_cell_setting monoclinic
_symmetry_space_group_name_Hall '-P 2ybc'
_symmetry_space_group_name_H-M 'P 1 21/c 1'
_cell_angle_alpha 90
_cell_angle_beta 96.590(2)
_cell_angle_gamma 90
_cell_formula_units_Z 4
_cell_length_a 15.211(1)
_cell_length_b 11.6798(8)
_cell_length_c 22.888(2)
_cell_measurement_temperature 213.1
_cell_volume 4039.5(5)
_exptl_crystal_density_diffrn 1.692
_cod_original_sg_symbol_H-M 'P 21/c'
_cod_original_formula_sum 'C38 H41 Br2 Cl2 Co I N4 Ni '
_cod_database_code 7100029

loop_
_symmetry_equiv_pos_site_id
_symmetry_equiv_pos_as_xyz
1 +X,+Y,+Z
2 -X,1/2+Y,1/2-Z
3 -X,-Y,-Z
4 +X,1/2-Y,1/2+Z

loop_
_atom_site_label
_atom_site_type_symbol
_atom_site_fract_x
_atom_site_fract_y
_atom_site_fract_z
_atom_site_U_iso_or_equiv
_atom_site_adp_type
_atom_site_occupancy
_atom_site_symmetry_multiplicity
_atom_site_calc_flag
_atom_site_refinement_flags
_atom_site_disorder_assembly
_atom_site_disorder_group
I(1) I 0.92922(4) 0.03071(6) 0.32563(3) 0.0519(2) Uani 1.00 1 d . . .
Br(1) Br 0.61573(8) 0.54414(8) 0.37705(4) 0.0551(3) Uani 1.00 1 d . . .
Br(2) Br 0.43499(7) 0.46514(8) 0.25152(4) 0.0491(3) Uani 1.00 1 d . . .
Ni(1) Ni 0.77701(6) 0.11222(8) 0.30835(4) 0.0273(2) Uani 1.00 1 d . . .
Co(1) Co 0.56032(7) 0.39569(8) 0.31122(4) 0.0304(2) Uani 1.00 1 d . . .
Cl(1) Cl 1.0484(4) 0.3412(5) 0.3788(2) 0.143(2) Uani 1.00 1 d . . .
Cl(2) Cl 1.1561(4) 0.2676(5) 0.2899(3) 0.162(3) Uani 1.00 1 d . . .
N(1) N 0.8076(5) 0.1170(5) 0.1822(3) 0.033(1) Uani 1.00 1 d . . .
N(6) N 0.7338(5) 0.0542(5) 0.3781(3) 0.033(1) Uani 1.00 1 d . . .
N(8) N 0.5536(4) 0.2455(5) 0.3571(3) 0.028(1) Uani 1.00 1 d . . .
N(9) N 0.6580(4) 0.3052(5) 0.2787(3) 0.030(1) Uani 1.00 1 d . . .
C(1) C 0.8640(9) 0.056(1) 0.0132(4) 0.070(4) Uani 1.00 1 d . . .
C(10) C 0.6806(5) 0.2112(6) 0.3059(3) 0.027(1) Uani 1.00 1 d . . .
C(13) C 0.6524(5) 0.0781(6) 0.3860(3) 0.032(2) Uani 1.00 1 d . . .
C(14) C 0.4052(6) 0.1891(6) 0.3749(3) 0.033(2) Uani 1.00 1 d . . .
C(15) C 0.6193(5) 0.1791(6) 0.3516(3) 0.027(1) Uani 1.00 1 d . . .
C(16) C 0.9076(7) 0.1372(8) 0.1088(4) 0.049(2) Uani 1.00 1 d . . .
C(17) C 0.4376(7) 0.2558(8) 0.4913(4) 0.046(2) Uani 1.00 1 d . . .
C(18) C 0.3570(7) 0.2167(9) 0.4702(4) 0.054(3) Uani 1.00 1 d . . .
C(19) C 0.4870(5) 0.2286(6) 0.3977(3) 0.030(2) Uani 1.00 1 d . . .
C(20) C 0.7940(5) 0.1272(7) 0.2313(4) 0.034(2) Uani 1.00 1 d . . .
C(21) C 0.7620(7) 0.0379(7) 0.0872(4) 0.042(2) Uani 1.00 1 d . . .
C(22) C 0.7818(8) 0.0159(9) 0.0304(4) 0.056(3) Uani 1.00 1 d . . .
C(23) C 0.6704(8) 0.3396(8) 0.1757(4) 0.052(3) Uani 1.00 1 d . . .
C(24) C 0.7782(7) -0.1472(9) 0.3980(5) 0.058(3) Uani 1.00 1 d . . .
C(25) C 0.8245(6) 0.0967(7) 0.1243(3) 0.036(2) Uani 1.00 1 d . . .
C(26) C 0.6791(7) -0.0066(8) 0.1082(4) 0.050(2) Uani 1.00 1 d . . .
C(27) C 0.9712(7) 0.198(1) 0.1514(5) 0.062(3) Uani 1.00 1 d . . .
C(28) C 0.7821(6) -0.0301(8) 0.4160(4) 0.043(2) Uani 1.00 1 d . . .
C(29) C 0.723(1) 0.388(1) 0.1330(5) 0.080(5) Uani 1.00 1 d . . .
C(30) C 0.5963(7) 0.308(1) 0.4824(4) 0.059(3) Uani 1.00 1 d . . .
C(31) C 0.8334(7) 0.008(1) 0.4655(4) 0.058(3) Uani 1.00 1 d . . .
C(32) C 0.5067(6) 0.2635(7) 0.4569(4) 0.042(2) Uani 1.00 1 d . . .
C(33) C 0.7079(6) 0.3503(7) 0.2335(4) 0.039(2) Uani 1.00 1 d . . .
C(34) C 0.8769(8) -0.191(1) 0.4848(6) 0.083(5) Uani 1.00 1 d . . .
C(35) C 0.5998(7) 0.0146(9) 0.4267(5) 0.055(3) Uani 1.00 1 d . . .
C(36) C 0.3382(6) 0.1831(7) 0.4123(4) 0.045(2) Uani 1.00 1 d . . .
C(37) C 0.3867(7) 0.1557(9) 0.3102(4) 0.049(2) Uani 1.00 1 d . . .
C(38) C 0.9231(8) 0.114(1) 0.0505(5) 0.064(3) Uani 1.00 1 d . . .
C(39) C 0.8336(9) 0.450(1) 0.2065(8) 0.089(5) Uani 1.00 1 d . . .
C(42) C 0.8280(8) -0.224(1) 0.4349(6) 0.072(4) Uani 1.00 1 d . . .
C(45) C 0.8415(8) 0.133(1) 0.4797(5) 0.073(4) Uani 1.00 1 d . . .
C(46) C 0.7277(9) -0.1852(9) 0.3422(6) 0.071(3) Uani 1.00 1 d . . .
C(48) C 0.801(1) 0.438(1) 0.1490(8) 0.100(6) Uani 1.00 1 d . . .
C(49) C 0.8253(8) 0.416(1) 0.3144(7) 0.081(4) Uani 1.00 1 d . . .
C(51) C 0.7881(7) 0.4064(7) 0.2514(5) 0.054(3) Uani 1.00 1 d . . .
C(52) C 0.5826(9) 0.284(1) 0.1599(4) 0.068(4) Uani 1.00 1 d . . .
C(53) C 1.054(1) 0.312(1) 0.3054(6) 0.094(5) Uani 1.00 1 d . . .
C(55) C 0.8817(9) -0.076(1) 0.5015(4) 0.081(4) Uani 1.00 1 d . . .
H(1) H 0.8770 0.0420 -0.0248 0.084 Uiso 1.00 1 c R . .
H(2) H 0.4474 0.2786 0.5304 0.056 Uiso 1.00 1 c R . .
H(3) H 0.3130 0.2121 0.4951 0.065 Uiso 1.00 1 c R . .
H(4) H 0.7422 -0.0243 0.0040 0.067 Uiso 1.00 1 c R . .
H(5) H 0.6326 0.0487 0.0999 0.060 Uiso 1.00 1 c R . .
H(6) H 0.6890 -0.0200 0.1498 0.060 Uiso 1.00 1 c R . .
H(7) H 0.6624 -0.0770 0.0883 0.060 Uiso 1.00 1 c R . .
H(8) H 0.9597 0.2785 0.1490 0.074 Uiso 1.00 1 c R . .
H(9) H 1.0303 0.1828 0.1426 0.074 Uiso 1.00 1 c R . .
H(10) H 0.9649 0.1711 0.1904 0.074 Uiso 1.00 1 c R . .
H(11) H 0.7012 0.3839 0.0933 0.096 Uiso 1.00 1 c R . .
H(12) H 0.5983 0.3893 0.4775 0.071 Uiso 1.00 1 c R . .
H(13) H 0.6415 0.2727 0.4624 0.071 Uiso 1.00 1 c R . .
H(14) H 0.6061 0.2894 0.5235 0.071 Uiso 1.00 1 c R . .
H(15) H 0.9079 -0.2454 0.5085 0.099 Uiso 1.00 1 c R . .
H(16) H 0.5684 -0.0470 0.4058 0.066 Uiso 1.00 1 c R . .
H(17) H 0.5582 0.0658 0.4416 0.066 Uiso 1.00 1 c R . .
H(18) H 0.6388 -0.0158 0.4589 0.066 Uiso 1.00 1 c R . .
H(19) H 0.2820 0.1570 0.3982 0.054 Uiso 1.00 1 c R . .
H(20) H 0.3654 0.2212 0.2875 0.059 Uiso 1.00 1 c R . .
H(21) H 0.3427 0.0963 0.3059 0.059 Uiso 1.00 1 c R . .
H(22) H 0.4402 0.1284 0.2964 0.059 Uiso 1.00 1 c R . .
H(23) H 0.9753 0.1398 0.0374 0.077 Uiso 1.00 1 c R . .
H(24) H 0.8870 0.4877 0.2162 0.106 Uiso 1.00 1 c R . .
H(25) H 0.8275 -0.3011 0.4246 0.087 Uiso 1.00 1 c R . .
H(26) H 0.8904 0.1647 0.4621 0.087 Uiso 1.00 1 c R . .
H(27) H 0.8512 0.1430 0.5215 0.087 Uiso 1.00 1 c R . .
H(28) H 0.7879 0.1716 0.4644 0.087 Uiso 1.00 1 c R . .
H(29) H 0.6681 -0.2034 0.3490 0.085 Uiso 1.00 1 c R . .
H(30) H 0.7553 -0.2518 0.3279 0.085 Uiso 1.00 1 c R . .
H(31) H 0.7268 -0.1250 0.3136 0.085 Uiso 1.00 1 c R . .
H(32) H 0.8342 0.4645 0.1201 0.120 Uiso 1.00 1 c R . .
H(33) H 0.8040 0.4852 0.3307 0.097 Uiso 1.00 1 c R . .
H(34) H 0.8887 0.4184 0.3171 0.097 Uiso 1.00 1 c R . .
H(35) H 0.8070 0.3514 0.3358 0.097 Uiso 1.00 1 c R . .
H(36) H 0.5365 0.3398 0.1596 0.082 Uiso 1.00 1 c R . .
H(37) H 0.5740 0.2253 0.1883 0.082 Uiso 1.00 1 c R . .
H(38) H 0.5809 0.2495 0.1216 0.082 Uiso 1.00 1 c R . .
H(39) H 1.0113 0.2524 0.2930 0.113 Uiso 1.00 1 c R . .
H(40) H 1.0376 0.3797 0.2826 0.113 Uiso 1.00 1 c R . .
H(41) H 0.9162 -0.0538 0.5358 0.097 Uiso 1.00 1 c R . .

loop_
_atom_site_aniso_label
_atom_site_aniso_U_11
_atom_site_aniso_U_22
_atom_site_aniso_U_33
_atom_site_aniso_U_12
_atom_site_aniso_U_13
_atom_site_aniso_U_23
I(1) 0.0403(4) 0.0591(4) 0.0586(4) 0.0090(3) 0.0158(3) 0.0103(3)
Br(1) 0.0736(8) 0.0385(5) 0.0521(5) -0.0064(5) 0.0027(5) -0.0113(4)
Br(2) 0.0438(6) 0.0552(5) 0.0479(5) 0.0160(4) 0.0044(4) 0.0140(4)
Ni(1) 0.0265(5) 0.0294(4) 0.0273(4) 0.0021(4) 0.0086(4) 0.0032(4)
Co(1) 0.0314(6) 0.0305(5) 0.0308(5) 0.0049(4) 0.0099(4) 0.0055(4)
Cl(1) 0.210(6) 0.131(4) 0.075(2) -0.066(4) -0.049(3) 0.016(2)
Cl(2) 0.092(4) 0.157(5) 0.236(7) 0.039(4) 0.017(4) 0.069(5)
N(1) 0.038(4) 0.035(3) 0.028(3) 0.003(3) 0.009(3) 0.001(3)
N(6) 0.030(4) 0.038(3) 0.034(3) 0.005(3) 0.011(3) 0.006(3)
N(8) 0.024(3) 0.034(3) 0.029(3) 0.001(3) 0.010(2) 0.003(2)
N(9) 0.027(3) 0.035(3) 0.029(3) 0.007(3) 0.010(3) 0.006(3)
C(1) 0.11(1) 0.076(7) 0.036(5) 0.006(7) 0.039(6) 0.001(5)
C(10) 0.025(4) 0.030(3) 0.025(3) -0.003(3) 0.006(3) 0.001(3)
C(13) 0.036(4) 0.035(4) 0.025(3) 0.005(3) 0.010(3) 0.013(3)
C(14) 0.035(4) 0.027(3) 0.040(4) -0.002(3) 0.012(3) 0.008(3)
C(15) 0.027(4) 0.035(4) 0.022(3) -0.007(3) 0.006(3) 0.002(3)
C(16) 0.055(6) 0.047(5) 0.049(5) 0.001(4) 0.022(5) -0.001(4)
C(17) 0.061(6) 0.052(5) 0.030(4) 0.014(5) 0.022(4) 0.007(4)
C(18) 0.048(6) 0.061(6) 0.060(6) 0.010(5) 0.034(5) 0.022(5)
C(19) 0.031(4) 0.030(3) 0.032(4) 0.008(3) 0.015(3) 0.005(3)
C(20) 0.030(4) 0.034(4) 0.038(4) 0.005(3) -0.004(3) -0.001(3)
C(21) 0.052(6) 0.037(4) 0.038(4) 0.005(4) 0.010(4) -0.002(3)
C(22) 0.074(8) 0.054(5) 0.040(5) 0.001(5) 0.009(5) 0.001(4)
C(23) 0.083(8) 0.037(4) 0.040(4) 0.024(5) 0.030(5) 0.011(4)
C(24) 0.056(7) 0.052(5) 0.073(7) 0.017(5) 0.033(6) 0.034(5)
C(25) 0.043(5) 0.039(4) 0.028(4) 0.003(4) 0.011(3) 0.005(3)
C(26) 0.052(6) 0.047(5) 0.052(5) -0.002(4) 0.008(5) -0.011(4)
C(27) 0.054(7) 0.062(6) 0.073(7) -0.011(5) 0.025(5) -0.012(5)
C(28) 0.040(5) 0.054(5) 0.037(4) 0.017(4) 0.018(4) 0.021(4)
C(29) 0.12(1) 0.085(8) 0.047(6) 0.056(8) 0.052(7) 0.032(6)
C(30) 0.054(7) 0.088(8) 0.035(4) -0.011(6) 0.002(4) -0.004(5)
C(31) 0.042(6) 0.099(8) 0.035(4) 0.028(5) 0.014(4) 0.017(5)
C(32) 0.051(6) 0.041(4) 0.036(4) 0.002(4) 0.015(4) 0.007(4)
C(33) 0.049(5) 0.031(4) 0.042(4) 0.010(3) 0.030(4) 0.012(3)
C(34) 0.065(8) 0.13(1) 0.063(7) 0.059(8) 0.038(6) 0.057(8)
C(35) 0.049(6) 0.052(5) 0.068(6) 0.013(4) 0.025(5) 0.035(5)
C(36) 0.035(5) 0.041(4) 0.065(6) 0.005(4) 0.026(4) 0.019(4)
C(37) 0.040(6) 0.057(5) 0.050(5) -0.007(4) 0.006(4) -0.003(4)
C(38) 0.064(7) 0.079(7) 0.055(6) -0.004(6) 0.034(5) -0.014(6)
C(39) 0.072(9) 0.058(7) 0.15(1) 0.008(6) 0.08(1) 0.033(8)
C(42) 0.071(8) 0.070(7) 0.085(8) 0.043(6) 0.050(7) 0.050(6)
C(45) 0.047(7) 0.13(1) 0.042(5) 0.016(7) -0.005(5) -0.018(6)
C(46) 0.077(9) 0.037(5) 0.100(9) -0.003(5) 0.017(7) 0.010(6)
C(48) 0.11(1) 0.079(8) 0.14(1) 0.035(8) 0.11(1) 0.055(9)
C(49) 0.045(7) 0.080(8) 0.12(1) -0.026(6) 0.019(7) -0.005(8)
C(51) 0.044(6) 0.032(4) 0.092(8) 0.000(4) 0.036(6) 0.015(5)
C(52) 0.11(1) 0.057(6) 0.034(5) 0.031(7) -0.002(5) -0.006(4)
C(53) 0.09(1) 0.10(1) 0.09(1) -0.015(9) -0.006(8) 0.038(8)
C(55) 0.072(8) 0.14(1) 0.029(5) 0.042(9) 0.021(5) 0.023(6)

loop_
_geom_bond_atom_site_label_1
_geom_bond_atom_site_label_2
_geom_bond_distance
_geom_bond_publ_flag
_geom_bond_site_symmetry_1
_geom_bond_site_symmetry_2
I(1) Ni(1) 2.493(1) ? . .
Br(1) Co(1) 2.387(1) ? . .
Br(2) Co(1) 2.358(1) ? . .
Ni(1) N(6) 1.918(7) ? . .
Ni(1) C(10) 1.863(7) ? . .
Ni(1) C(20) 1.821(8) ? . .
Co(1) N(8) 2.053(6) ? . .
Co(1) N(9) 2.034(7) ? . .
Cl(1) C(53) 1.73(2) ? . .
Cl(2) C(53) 1.71(2) ? . .
N(1) C(20) 1.17(1) ? . .
N(1) C(25) 1.40(1) ? . .
N(6) C(13) 1.30(1) ? . .
N(6) C(28) 1.45(1) ? . .
N(8) C(15) 1.28(1) ? . .
N(8) C(19) 1.46(1) ? . .
N(9) C(10) 1.288(9) ? . .
N(9) C(33) 1.45(1) ? . .
C(1) C(22) 1.43(2) ? . .
C(1) C(38) 1.35(2) ? . .
C(10) C(15) 1.53(1) ? . .
C(13) C(15) 1.47(1) ? . .
C(13) C(35) 1.49(1) ? . .
C(14) C(19) 1.37(1) ? . .
C(14) C(36) 1.41(1) ? . .
C(14) C(37) 1.53(1) ? . .
C(16) C(25) 1.43(1) ? . .
C(16) C(27) 1.47(1) ? . .
C(16) C(38) 1.41(1) ? . .
C(17) C(18) 1.35(1) ? . .
C(17) C(32) 1.39(1) ? . .
C(18) C(36) 1.38(1) ? . .
C(19) C(32) 1.41(1) ? . .
C(21) C(22) 1.39(1) ? . .
C(21) C(25) 1.38(1) ? . .
C(21) C(26) 1.49(1) ? . .
C(23) C(29) 1.44(2) ? . .
C(23) C(33) 1.38(1) ? . .
C(23) C(52) 1.49(2) ? . .
C(24) C(28) 1.43(1) ? . .
C(24) C(42) 1.39(2) ? . .
C(24) C(46) 1.48(2) ? . .
C(28) C(31) 1.37(1) ? . .
C(29) C(48) 1.35(2) ? . .
C(30) C(32) 1.51(1) ? . .
C(31) C(45) 1.50(2) ? . .
C(31) C(55) 1.42(2) ? . .
C(33) C(51) 1.40(1) ? . .
C(34) C(42) 1.35(2) ? . .
C(34) C(55) 1.40(2) ? . .
C(39) C(48) 1.36(3) ? . .
C(39) C(51) 1.40(2) ? . .
C(49) C(51) 1.49(2) ? . .
C(1) H(1) 0.9300 ? . .
C(17) H(2) 0.9299 ? . .
C(18) H(3) 0.9300 ? . .
C(22) H(4) 0.9300 ? . .
C(26) H(5) 0.9601 ? . .
C(26) H(6) 0.9599 ? . .
C(26) H(7) 0.9600 ? . .
C(27) H(8) 0.9600 ? . .
C(27) H(9) 0.9601 ? . .
C(27) H(10) 0.9599 ? . .
C(29) H(11) 0.9301 ? . .
C(30) H(12) 0.9599 ? . .
C(30) H(13) 0.9601 ? . .
C(30) H(14) 0.9599 ? . .
C(34) H(15) 0.9301 ? . .
C(35) H(16) 0.9600 ? . .
C(35) H(17) 0.9599 ? . .
C(35) H(18) 0.9600 ? . .
C(36) H(19) 0.9301 ? . .
C(37) H(20) 0.9599 ? . .
C(37) H(21) 0.9600 ? . .
C(37) H(22) 0.9599 ? . .
C(38) H(23) 0.9299 ? . .
C(39) H(24) 0.9299 ? . .
C(42) H(25) 0.9300 ? . .
C(45) H(26) 0.9600 ? . .
C(45) H(27) 0.9600 ? . .
C(45) H(28) 0.9600 ? . .
C(46) H(29) 0.9601 ? . .
C(46) H(30) 0.9600 ? . .
C(46) H(31) 0.9600 ? . .
C(48) H(32) 0.9301 ? . .
C(49) H(33) 0.9601 ? . .
C(49) H(34) 0.9599 ? . .
C(49) H(35) 0.9601 ? . .
C(52) H(36) 0.9600 ? . .
C(52) H(37) 0.9599 ? . .
C(52) H(38) 0.9599 ? . .
C(53) H(39) 0.9700 ? . .
C(53) H(40) 0.9701 ? . .
C(55) H(41) 0.9299 ? . .
